data_4330068
loop_
_publ_author_name
'Mar\'ia G\'omez-Pantoja'
'Pilar G\'omez-Sal'
'Alberto Hern\'an-G\'omez'
'Avelino Mart\'in'
'Miguel Mena'
'Cristina Santamar\'ia'

_publ_section_title
;
 Co-complexation of Lithium Gallates on the Titanium Molecular Oxide
 {[Ti(\h5-C5Me5)(\m-O)}3(\m3-CH)]
;
_journal_name_full 'Inorganic Chemistry'
_journal_page_first 8964
_journal_page_last 8972
_journal_paper_doi 10.1021/ic301057u
_journal_volume 51
_journal_year 2012
_chemical_compound_source 'synthesis as described'
_chemical_formula_moiety 'C62 H92 Li1 O6 Ti6,C31 H27 Ga1 Li1,2(C6H6)'
_chemical_formula_sum 'C105 H131 Ga Li2 O6 Ti6'
_chemical_formula_weight 1860.1
_chemical_name_systematic
;
 ?
;
_space_group_crystal_system triclinic
_space_group_IT_number 2
_space_group_name_Hall '-P 1'
_space_group_name_H-M_alt 'P -1'
_symmetry_space_group_name_Hall '-P 1'
_symmetry_space_group_name_H-M 'P -1'
_atom_sites_solution_hydrogens geom
_atom_sites_solution_primary direct
_atom_sites_solution_secondary difmap
_cell_angle_alpha 89.49(3)
_cell_angle_beta 85.67(2)
_cell_angle_gamma 83.94(2)
_cell_formula_units_Z 2
_cell_length_a 15.353(4)
_cell_length_b 17.205(7)
_cell_length_c 18.504(7)
_cell_measurement_reflns_used 220
_cell_measurement_temperature 200(2)
_cell_measurement_theta_max 20
_cell_measurement_theta_min 3
_cell_measurement_wavelength 0.71073
_cell_volume 4847(3)
_computing_cell_refinement 'Dirax/lsq (Duisenberg & Schreurs, 1989-2000)'
_computing_data_collection 'Collect (Bruker AXS BV, 1997-2004)'
_computing_data_reduction 'EvalCCD (Duisenberg & Schreurs 1990-2000)'
_computing_molecular_graphics 'Ortep-3 for Windows (Farrugia, 1997)'
_computing_publication_material 'WinGX publication routines (Farrugia, 1999)'
_computing_structure_refinement 'SHELXL-97 (Sheldrick, 2008)'
_computing_structure_solution 'SHELXS-97 (Sheldrick, 1997)'
_diffrn_ambient_temperature 200(2)
_diffrn_detector 'CCD plate'
_diffrn_detector_area_resol_mean 9
_diffrn_measured_fraction_theta_full 0.985
_diffrn_measured_fraction_theta_max 0.985
_diffrn_measurement_device '95mm CCD camera on \k-goniostat'
_diffrn_measurement_device_type KappaCCD
_diffrn_measurement_method 'CCD rotation images, thick slices'
_diffrn_orient_matrix_type X=UH
_diffrn_orient_matrix_UB_11 0.01
_diffrn_orient_matrix_UB_12 0
_diffrn_orient_matrix_UB_13 0
_diffrn_orient_matrix_UB_21 0
_diffrn_orient_matrix_UB_22 0.01
_diffrn_orient_matrix_UB_23 0
_diffrn_orient_matrix_UB_31 0
_diffrn_orient_matrix_UB_32 0
_diffrn_orient_matrix_UB_33 0.01
_diffrn_radiation_monochromator graphite
_diffrn_radiation_probe x-ray
_diffrn_radiation_type MoK\a
_diffrn_radiation_wavelength 0.71073
_diffrn_reflns_av_R_equivalents 0.088
_diffrn_reflns_av_unetI/netI 0.07
_diffrn_reflns_limit_h_max 19
_diffrn_reflns_limit_h_min -19
_diffrn_reflns_limit_k_max 22
_diffrn_reflns_limit_k_min -21
_diffrn_reflns_limit_l_max 24
_diffrn_reflns_limit_l_min -24
_diffrn_reflns_number 92731
_diffrn_reflns_reduction_process
;
 Scaled and merged with SORTAV
 R.H. Blessing, (1987) Cryst. Rev. 1, 3-58
 R.H. Blessing, (1989) J. Appl. Cryst. 22, 396-397
;
_diffrn_reflns_theta_full 27.5
_diffrn_reflns_theta_max 27.5
_diffrn_reflns_theta_min 3.02
_diffrn_source 'Enraf Nonius FR590'
_exptl_absorpt_coefficient_mu 0.794
_exptl_absorpt_correction_T_max 0.925
_exptl_absorpt_correction_T_min 0.646
_exptl_absorpt_correction_type multi-scan
_exptl_absorpt_process_details
;
 R.H. Blessing, Acta Cryst. (1995), A51, 33-38
;
_exptl_crystal_colour yellow
_exptl_crystal_density_diffrn 1.275
_exptl_crystal_description prism
_exptl_crystal_F_000 1956
_exptl_crystal_size_max 0.369
_exptl_crystal_size_mid 0.304
_exptl_crystal_size_min 0.102
_refine_diff_density_max 0.823
_refine_diff_density_min -0.959
_refine_diff_density_rms 0.089
_refine_ls_extinction_method none
_refine_ls_goodness_of_fit_ref 1.036
_refine_ls_hydrogen_treatment mixed
_refine_ls_matrix_type full
_refine_ls_number_parameters 1141
_refine_ls_number_reflns 21908
_refine_ls_number_restraints 24
_refine_ls_restrained_S_all 1.036
_refine_ls_R_factor_all 0.1418
_refine_ls_R_factor_gt 0.0611
_refine_ls_shift/su_max 0.004
_refine_ls_shift/su_mean 0
_refine_ls_structure_factor_coef Fsqd
_refine_ls_weighting_details 'calc w=1/[\s^2^(Fo^2^)+(0.0812P)^2^+8.2251P] where P=(Fo^2^+2Fc^2^)/3'
_refine_ls_weighting_scheme calc
_refine_ls_wR_factor_gt 0.148
_refine_ls_wR_factor_ref 0.1993
_reflns_number_gt 12086
_reflns_number_total 21908
_reflns_threshold_expression >2\s(I)
_cod_data_source_file ic301057u_si_001_5.cif
_cod_data_source_block 6a
_cod_database_code 4330068

loop_
_symmetry_equiv_pos_as_xyz
'x, y, z'
'-x, -y, -z'

loop_
_atom_site_label
_atom_site_type_symbol
_atom_site_fract_x
_atom_site_fract_y
_atom_site_fract_z
_atom_site_U_iso_or_equiv
_atom_site_adp_type
_atom_site_occupancy
_atom_site_symmetry_multiplicity
_atom_site_calc_flag
_atom_site_refinement_flags
_atom_site_disorder_assembly
_atom_site_disorder_group
C1 C 0.5174(3) 0.2559(2) 0.3511(2) 0.0395(9) Uani 1 1 d . . .
C2 C 0.9923(3) 0.1846(2) 0.2236(2) 0.0370(9) Uani 1 1 d . . .
C11 C 0.5203(3) 0.1066(3) 0.4715(3) 0.0532(12) Uani 1 1 d . . .
C12 C 0.4803(3) 0.0854(3) 0.4100(3) 0.0543(12) Uani 1 1 d . . .
C13 C 0.5429(3) 0.0353(3) 0.3671(3) 0.0500(11) Uani 1 1 d . . .
C14 C 0.6214(3) 0.0262(2) 0.4026(3) 0.0484(11) Uani 1 1 d . . .
C15 C 0.6057(3) 0.0703(3) 0.4684(3) 0.0505(11) Uani 1 1 d . . .
C16 C 0.4748(4) 0.1545(3) 0.5330(3) 0.0719(16) Uani 1 1 d . . .
H16A H 0.4499 0.1206 0.5686 0.108 Uiso 1 1 calc R . .
H16B H 0.429 0.1903 0.5153 0.108 Uiso 1 1 calc R . .
H16C H 0.5163 0.1833 0.5547 0.108 Uiso 1 1 calc R . .
C17 C 0.3867(3) 0.1068(3) 0.3970(4) 0.0718(16) Uani 1 1 d . . .
H17A H 0.373 0.0807 0.3543 0.108 Uiso 1 1 calc R . .
H17B H 0.3763 0.1623 0.3904 0.108 Uiso 1 1 calc R . .
H17C H 0.3502 0.0913 0.4379 0.108 Uiso 1 1 calc R . .
C18 C 0.5290(4) -0.0023(3) 0.2974(3) 0.0690(15) Uani 1 1 d . . .
H18A H 0.5794 0.0012 0.264 0.104 Uiso 1 1 calc R . .
H18B H 0.4779 0.0239 0.2774 0.104 Uiso 1 1 calc R . .
H18C H 0.5207 -0.0563 0.3058 0.104 Uiso 1 1 calc R . .
C19 C 0.7041(4) -0.0230(3) 0.3768(3) 0.0650(14) Uani 1 1 d . . .
H19A H 0.6901 -0.064 0.3463 0.097 Uiso 1 1 calc R . .
H19B H 0.7325 -0.0454 0.4177 0.097 Uiso 1 1 calc R . .
H19C H 0.7427 0.0089 0.3498 0.097 Uiso 1 1 calc R . .
C20 C 0.6688(4) 0.0769(4) 0.5239(3) 0.0724(16) Uani 1 1 d . . .
H20A H 0.6879 0.1282 0.5221 0.109 Uiso 1 1 calc R . .
H20B H 0.7186 0.0387 0.5146 0.109 Uiso 1 1 calc R . .
H20C H 0.6409 0.0679 0.571 0.109 Uiso 1 1 calc R . .
C21 C 0.6224(3) 0.4514(2) 0.3958(2) 0.0450(10) Uani 1 1 d . . .
C22 C 0.5345(3) 0.4376(3) 0.4103(3) 0.0513(12) Uani 1 1 d . . .
C23 C 0.5292(3) 0.3867(3) 0.4718(3) 0.0533(12) Uani 1 1 d . . .
C24 C 0.6140(3) 0.3698(3) 0.4949(2) 0.0481(11) Uani 1 1 d . . .
C25 C 0.6718(3) 0.4087(2) 0.4472(2) 0.0435(10) Uani 1 1 d . . .
C26 C 0.6570(4) 0.5039(3) 0.3375(3) 0.0656(15) Uani 1 1 d . . .
H26A H 0.6714 0.4746 0.2935 0.098 Uiso 1 1 calc R . .
H26B H 0.7087 0.5242 0.3524 0.098 Uiso 1 1 calc R . .
H26C H 0.6131 0.5464 0.3294 0.098 Uiso 1 1 calc R . .
C27 C 0.4582(4) 0.4749(3) 0.3733(4) 0.0767(18) Uani 1 1 d . . .
H27A H 0.4311 0.5191 0.4009 0.115 Uiso 1 1 calc R . .
H27B H 0.4163 0.4378 0.3691 0.115 Uiso 1 1 calc R . .
H27C H 0.4778 0.4919 0.3258 0.115 Uiso 1 1 calc R . .
C28 C 0.4438(4) 0.3657(3) 0.5083(4) 0.0782(19) Uani 1 1 d . . .
H28A H 0.4553 0.3352 0.5509 0.117 Uiso 1 1 calc R . .
H28B H 0.4148 0.336 0.4755 0.117 Uiso 1 1 calc R . .
H28C H 0.4069 0.4126 0.5218 0.117 Uiso 1 1 calc R . .
C29 C 0.6389(4) 0.3208(3) 0.5593(3) 0.0695(16) Uani 1 1 d . . .
H29A H 0.5867 0.3081 0.5867 0.104 Uiso 1 1 calc R . .
H29B H 0.6726 0.3494 0.5893 0.104 Uiso 1 1 calc R . .
H29C H 0.6733 0.2735 0.543 0.104 Uiso 1 1 calc R . .
C30 C 0.7687(3) 0.4058(3) 0.4509(3) 0.0634(14) Uani 1 1 d . . .
H30A H 0.7977 0.3688 0.4161 0.095 Uiso 1 1 calc R . .
H30B H 0.7839 0.3901 0.4987 0.095 Uiso 1 1 calc R . .
H30C H 0.787 0.4566 0.4403 0.095 Uiso 1 1 calc R . .
C31 C 0.5148(4) 0.3425(3) 0.1589(3) 0.0555(13) Uani 1 1 d . . .
C32 C 0.5647(3) 0.2786(3) 0.1220(2) 0.0508(11) Uani 1 1 d . . .
C33 C 0.5232(3) 0.2107(3) 0.1384(3) 0.0539(12) Uani 1 1 d . . .
C34 C 0.4469(3) 0.2319(3) 0.1845(3) 0.0596(13) Uani 1 1 d . . .
C35 C 0.4426(3) 0.3131(3) 0.1978(3) 0.0584(13) Uani 1 1 d . . .
C36 C 0.5345(4) 0.4264(3) 0.1571(3) 0.0756(17) Uani 1 1 d . . .
H36A H 0.5867 0.4311 0.1261 0.113 Uiso 1 1 calc R . .
H36B H 0.5433 0.4429 0.2052 0.113 Uiso 1 1 calc R . .
H36C H 0.4861 0.4586 0.1389 0.113 Uiso 1 1 calc R . .
C37 C 0.6467(4) 0.2835(4) 0.0727(3) 0.0685(15) Uani 1 1 d . . .
H37A H 0.668 0.2323 0.0546 0.103 Uiso 1 1 calc R . .
H37B H 0.6909 0.3035 0.0992 0.103 Uiso 1 1 calc R . .
H37C H 0.6336 0.3177 0.0328 0.103 Uiso 1 1 calc R . .
C38 C 0.5517(4) 0.1313(3) 0.1076(3) 0.0728(16) Uani 1 1 d . . .
H38A H 0.6056 0.1326 0.0779 0.109 Uiso 1 1 calc R . .
H38B H 0.5072 0.1157 0.0788 0.109 Uiso 1 1 calc R . .
H38C H 0.5607 0.0946 0.1464 0.109 Uiso 1 1 calc R . .
C39 C 0.3802(4) 0.1788(4) 0.2101(4) 0.091(2) Uani 1 1 d . . .
H39A H 0.3347 0.2075 0.2406 0.136 Uiso 1 1 calc R . .
H39B H 0.4078 0.1365 0.2372 0.136 Uiso 1 1 calc R . .
H39C H 0.3552 0.1585 0.1692 0.136 Uiso 1 1 calc R . .
C40 C 0.3661(4) 0.3610(4) 0.2368(4) 0.088(2) Uani 1 1 d . . .
H40A H 0.3266 0.3268 0.2595 0.132 Uiso 1 1 calc R . .
H40B H 0.3359 0.3943 0.2028 0.132 Uiso 1 1 calc R . .
H40C H 0.387 0.3924 0.2731 0.132 Uiso 1 1 calc R . .
C41 C 1.0122(3) 0.3382(3) 0.1269(2) 0.0501(11) Uani 1 1 d . . .
C42 C 1.0133(3) 0.3767(3) 0.1948(2) 0.0470(11) Uani 1 1 d . . .
C43 C 0.9301(3) 0.4165(2) 0.2116(2) 0.0462(11) Uani 1 1 d . . .
C44 C 0.8773(3) 0.4043(2) 0.1543(2) 0.0447(10) Uani 1 1 d . . .
C45 C 0.9281(3) 0.3561(3) 0.1020(2) 0.0496(11) Uani 1 1 d . . .
C46 C 1.0914(4) 0.2944(3) 0.0873(3) 0.0675(15) Uani 1 1 d . . .
H46A H 1.1365 0.3287 0.0787 0.101 Uiso 1 1 calc R . .
H46B H 1.0755 0.2758 0.0419 0.101 Uiso 1 1 calc R . .
H46C H 1.1127 0.2509 0.1162 0.101 Uiso 1 1 calc R . .
C47 C 1.0906(4) 0.3778(3) 0.2376(3) 0.0643(14) Uani 1 1 d . . .
H47A H 1.1299 0.3312 0.228 0.096 Uiso 1 1 calc R . .
H47B H 1.0718 0.3802 0.2883 0.096 Uiso 1 1 calc R . .
H47C H 1.1204 0.4228 0.2244 0.096 Uiso 1 1 calc R . .
C48 C 0.9032(4) 0.4662(3) 0.2773(3) 0.0645(15) Uani 1 1 d . . .
H48A H 0.9464 0.4566 0.3122 0.097 Uiso 1 1 calc R . .
H48B H 0.8473 0.4535 0.2983 0.097 Uiso 1 1 calc R . .
H48C H 0.8987 0.5204 0.2636 0.097 Uiso 1 1 calc R . .
C49 C 0.7836(4) 0.4367(3) 0.1502(3) 0.0619(13) Uani 1 1 d . . .
H49A H 0.7684 0.4355 0.1009 0.093 Uiso 1 1 calc R . .
H49B H 0.7757 0.4897 0.1673 0.093 Uiso 1 1 calc R . .
H49C H 0.7463 0.4058 0.1798 0.093 Uiso 1 1 calc R . .
C50 C 0.8992(4) 0.3307(3) 0.0310(3) 0.0671(15) Uani 1 1 d . . .
H50A H 0.8613 0.2901 0.0393 0.101 Uiso 1 1 calc R . .
H50B H 0.9498 0.3115 0.0001 0.101 Uiso 1 1 calc R . .
H50C H 0.868 0.3744 0.0082 0.101 Uiso 1 1 calc R . .
C51 C 0.9288(4) -0.0125(2) 0.1773(2) 0.0508(12) Uani 1 1 d . . .
C52 C 0.9976(3) 0.0232(3) 0.1399(2) 0.0499(12) Uani 1 1 d . . .
C53 C 0.9619(3) 0.0688(3) 0.0826(2) 0.0487(11) Uani 1 1 d . . .
C54 C 0.8715(3) 0.0609(3) 0.0862(2) 0.0484(11) Uani 1 1 d . . .
C55 C 0.8508(3) 0.0110(3) 0.1454(3) 0.0494(11) Uani 1 1 d . . .
C56 C 0.9369(5) -0.0668(3) 0.2420(3) 0.0775(18) Uani 1 1 d . . .
H56A H 0.9979 -0.0804 0.2494 0.116 Uiso 1 1 calc R . .
H56B H 0.91 -0.1133 0.2332 0.116 Uiso 1 1 calc R . .
H56C H 0.9081 -0.041 0.2845 0.116 Uiso 1 1 calc R . .
C57 C 1.0927(4) 0.0095(4) 0.1496(3) 0.0806(19) Uani 1 1 d . . .
H57A H 1.1015 -0.0163 0.1951 0.121 Uiso 1 1 calc R . .
H57B H 1.1172 0.0586 0.1492 0.121 Uiso 1 1 calc R . .
H57C H 1.1213 -0.0228 0.1109 0.121 Uiso 1 1 calc R . .
C58 C 1.0122(4) 0.1112(3) 0.0244(3) 0.0693(16) Uani 1 1 d . . .
H58A H 1.0264 0.0777 -0.017 0.104 Uiso 1 1 calc R . .
H58B H 1.0653 0.1253 0.0425 0.104 Uiso 1 1 calc R . .
H58C H 0.9768 0.1575 0.0105 0.104 Uiso 1 1 calc R . .
C59 C 0.8080(4) 0.0968(3) 0.0354(3) 0.0695(16) Uani 1 1 d . . .
H59A H 0.8342 0.1366 0.0073 0.104 Uiso 1 1 calc R . .
H59B H 0.756 0.1196 0.0625 0.104 Uiso 1 1 calc R . .
H59C H 0.7929 0.0574 0.0036 0.104 Uiso 1 1 calc R . .
C60 C 0.7627(4) -0.0133(3) 0.1682(3) 0.0758(17) Uani 1 1 d . . .
H60A H 0.7689 -0.0567 0.201 0.114 Uiso 1 1 calc R . .
H60B H 0.7352 -0.0284 0.1263 0.114 Uiso 1 1 calc R . .
H60C H 0.727 0.0296 0.192 0.114 Uiso 1 1 calc R . .
C61 C 0.9704(3) 0.0995(3) 0.4272(2) 0.0452(10) Uani 1 1 d . . .
C62 C 0.9469(3) 0.1762(3) 0.4534(2) 0.0444(10) Uani 1 1 d . . .
C63 C 1.0100(3) 0.2243(3) 0.4245(2) 0.0458(10) Uani 1 1 d . . .
C64 C 1.0722(3) 0.1773(3) 0.3789(2) 0.0487(11) Uani 1 1 d . . .
C65 C 1.0493(3) 0.1006(3) 0.3815(2) 0.0486(11) Uani 1 1 d . . .
C66 C 0.9193(4) 0.0314(3) 0.4446(3) 0.0631(14) Uani 1 1 d . . .
H66A H 0.9031 0.0305 0.4957 0.095 Uiso 1 1 calc R . .
H66B H 0.9548 -0.0162 0.4307 0.095 Uiso 1 1 calc R . .
H66C H 0.8673 0.0363 0.4185 0.095 Uiso 1 1 calc R . .
C67 C 0.8699(3) 0.2020(3) 0.5064(3) 0.0622(14) Uani 1 1 d . . .
H67A H 0.8166 0.2052 0.482 0.093 Uiso 1 1 calc R . .
H67B H 0.8772 0.2523 0.5256 0.093 Uiso 1 1 calc R . .
H67C H 0.867 0.1648 0.5453 0.093 Uiso 1 1 calc R . .
C68 C 1.0109(4) 0.3088(3) 0.4409(3) 0.0630(14) Uani 1 1 d . . .
H68A H 1.0221 0.3148 0.4908 0.095 Uiso 1 1 calc R . .
H68B H 0.955 0.3364 0.4321 0.095 Uiso 1 1 calc R . .
H68C H 1.0562 0.3297 0.4104 0.095 Uiso 1 1 calc R . .
C69 C 1.1569(3) 0.2001(4) 0.3421(3) 0.0698(16) Uani 1 1 d . . .
H69A H 1.1599 0.255 0.3487 0.105 Uiso 1 1 calc R . .
H69B H 1.159 0.1887 0.2913 0.105 Uiso 1 1 calc R . .
H69C H 1.2058 0.1711 0.3629 0.105 Uiso 1 1 calc R . .
C70 C 1.1029(4) 0.0308(4) 0.3477(3) 0.0735(17) Uani 1 1 d . . .
H70A H 1.1281 0.0448 0.3009 0.11 Uiso 1 1 calc R . .
H70B H 1.0661 -0.0102 0.3424 0.11 Uiso 1 1 calc R . .
H70C H 1.149 0.0131 0.3781 0.11 Uiso 1 1 calc R . .
C101 C -0.1499(3) 0.4185(3) 0.7092(3) 0.0513(11) Uani 1 1 d . . .
C102 C -0.2157(4) 0.4709(3) 0.6874(3) 0.0677(15) Uani 1 1 d . . .
H102 H -0.2687 0.4768 0.7157 0.081 Uiso 1 1 calc R . .
C103 C -0.2073(5) 0.5158(4) 0.6253(3) 0.0742(16) Uani 1 1 d . . .
H103 H -0.2541 0.5512 0.6136 0.089 Uiso 1 1 calc R . .
C104 C -0.1324(5) 0.5091(4) 0.5813(3) 0.0681(16) Uani 1 1 d . . .
H104 H -0.1267 0.5396 0.5399 0.082 Uiso 1 1 calc R . .
C105 C -0.0657(4) 0.4561(4) 0.6001(3) 0.0741(17) Uani 1 1 d . . .
H105 H -0.0139 0.4492 0.5703 0.089 Uiso 1 1 calc R . .
C106 C -0.0738(4) 0.4125(3) 0.6623(3) 0.0665(14) Uani 1 1 d . . .
H106 H -0.0265 0.3775 0.6737 0.08 Uiso 1 1 calc R . .
C201 C -0.2331(4) 0.4302(3) 0.8788(3) 0.0583(13) Uani 1 1 d . . .
C202 C -0.3184(4) 0.4170(3) 0.9000(3) 0.0657(14) Uani 1 1 d . . .
H202 H -0.3408 0.3742 0.8808 0.079 Uiso 1 1 calc R . .
C203 C -0.3728(4) 0.4653(4) 0.9493(3) 0.0768(17) Uani 1 1 d . . .
H203 H -0.4296 0.4536 0.9626 0.092 Uiso 1 1 calc R . .
C204 C -0.3426(5) 0.5290(4) 0.9776(4) 0.087(2) Uani 1 1 d . . .
H204 H -0.3785 0.5627 1.0088 0.105 Uiso 1 1 calc R . .
C205 C -0.2577(6) 0.5414(4) 0.9584(4) 0.091(2) Uani 1 1 d . . .
H205 H -0.2349 0.5834 0.9788 0.109 Uiso 1 1 calc R . .
C206 C -0.2037(5) 0.4932(4) 0.9092(4) 0.0825(19) Uani 1 1 d . . .
H206 H -0.1466 0.5045 0.897 0.099 Uiso 1 1 calc R . .
C301 C -0.0366(4) 0.3332(3) 0.8370(3) 0.0599(13) Uani 1 1 d . . .
C302 C -0.0042(4) 0.2556(3) 0.8499(3) 0.0643(14) Uani 1 1 d . . .
H302 H -0.0396 0.2161 0.8425 0.077 Uiso 1 1 calc R . .
C303 C 0.0780(4) 0.2358(4) 0.8734(3) 0.0751(17) Uani 1 1 d . . .
H303 H 0.0974 0.1837 0.8818 0.09 Uiso 1 1 calc R . .
C304 C 0.1324(4) 0.2939(5) 0.8845(3) 0.0827(19) Uani 1 1 d . . .
H304 H 0.1885 0.2814 0.8997 0.099 Uiso 1 1 calc R . .
C305 C 0.1008(5) 0.3690(4) 0.8725(4) 0.089(2) Uani 1 1 d . . .
H305 H 0.1358 0.4086 0.8805 0.107 Uiso 1 1 calc R . .
C306 C 0.0172(4) 0.3887(4) 0.8484(3) 0.0769(17) Uani 1 1 d . . .
H306 H -0.0018 0.4409 0.84 0.092 Uiso 1 1 calc R . .
C401 C -0.2114(4) 0.2605(3) 0.7952(3) 0.0585(13) Uani 1 1 d . . .
C402 C -0.2432(4) 0.2193(3) 0.8552(3) 0.0665(14) Uani 1 1 d . . .
H402 H -0.24 0.2397 0.9012 0.08 Uiso 1 1 calc R . .
C403 C -0.2788(4) 0.1501(3) 0.8492(4) 0.0723(16) Uani 1 1 d . . .
H403 H -0.3006 0.1257 0.8908 0.087 Uiso 1 1 calc R . .
C404 C -0.2826(4) 0.1168(3) 0.7839(4) 0.0729(17) Uani 1 1 d . . .
C405 C -0.2500(4) 0.1550(4) 0.7225(4) 0.0789(18) Uani 1 1 d . . .
H405 H -0.2515 0.1326 0.6771 0.095 Uiso 1 1 calc R . .
C406 C -0.2156(4) 0.2250(3) 0.7278(3) 0.0684(15) Uani 1 1 d . . .
H406 H -0.1948 0.2494 0.6859 0.082 Uiso 1 1 calc R . .
C407 C -0.3205(5) 0.0437(5) 0.7791(6) 0.124(3) Uani 1 1 d . . .
H10A H -0.2745 0.0018 0.7707 0.187 Uiso 1 1 calc R . .
H10B H -0.3581 0.0462 0.7397 0.187 Uiso 1 1 calc R . .
H10C H -0.3542 0.0345 0.8236 0.187 Uiso 1 1 calc R . .
C501 C 0.4833(7) 0.3518(4) 0.8014(5) 0.106(3) Uani 1 1 d . . .
H501 H 0.509 0.3894 0.8258 0.127 Uiso 1 1 calc R . .
C502 C 0.5351(6) 0.2951(6) 0.7644(4) 0.100(2) Uani 1 1 d . . .
C503 C 0.4976(7) 0.2425(5) 0.7276(4) 0.101(2) Uani 1 1 d . . .
H503 H 0.5326 0.2037 0.7012 0.122 Uiso 1 1 calc R . .
C504 C 0.4114(7) 0.2454(5) 0.7287(5) 0.107(3) Uani 1 1 d . . .
H504 H 0.3867 0.2083 0.7028 0.128 Uiso 1 1 calc R . .
C505 C 0.3570(6) 0.3018(7) 0.7669(6) 0.116(3) Uani 1 1 d . . .
H505 H 0.2963 0.3032 0.7675 0.139 Uiso 1 1 calc R . .
C506 C 0.3952(7) 0.3552(5) 0.8039(5) 0.112(3) Uani 1 1 d . . .
H506 H 0.3607 0.3939 0.8308 0.134 Uiso 1 1 calc R . .
C601 C 0.1714(7) 0.1997(5) 0.5432(4) 0.103(3) Uani 1 1 d . . .
H601 H 0.1742 0.1622 0.507 0.124 Uiso 1 1 calc R . .
C602 C 0.2223(6) 0.2542(9) 0.5376(6) 0.147(4) Uani 1 1 d . . .
H602 H 0.2614 0.2555 0.4968 0.177 Uiso 1 1 calc R . .
C603 C 0.2210(6) 0.3080(9) 0.5873(9) 0.195(7) Uani 1 1 d . . .
H603 H 0.2591 0.3466 0.5822 0.234 Uiso 1 1 calc R . .
C604 C 0.1619(9) 0.3066(8) 0.6479(7) 0.162(6) Uani 1 1 d . . .
H604 H 0.1601 0.3452 0.683 0.194 Uiso 1 1 calc R . .
C605 C 0.1073(10) 0.2508(7) 0.6567(5) 0.150(6) Uani 1 1 d . . .
C606 C 0.1137(8) 0.1966(5) 0.6016(6) 0.131(4) Uani 1 1 d . . .
H606 H 0.0771 0.1567 0.6048 0.157 Uiso 1 1 calc R . .
Ga1 Ga -0.15784(4) 0.36038(3) 0.80467(3) 0.05757(17) Uani 1 1 d . . .
Li1 Li 0.7555(5) 0.2174(4) 0.2862(4) 0.0424(16) Uani 1 1 d . . .
Li2 Li -0.0336(8) 0.2994(8) 0.7256(7) 0.094(3) Uani 1 1 d . . .
O12 O 0.67819(18) 0.22096(15) 0.39716(15) 0.0378(6) Uani 1 1 d . . .
O13 O 0.63434(18) 0.16021(15) 0.26809(15) 0.0389(6) Uani 1 1 d . . .
O23 O 0.65280(19) 0.31808(15) 0.27741(15) 0.0386(6) Uani 1 1 d . . .
O45 O 0.83169(18) 0.21828(15) 0.17700(14) 0.0355(6) Uani 1 1 d . . .
O46 O 0.87202(18) 0.27581(15) 0.30846(14) 0.0352(6) Uani 1 1 d . . .
O56 O 0.85790(18) 0.11796(15) 0.29368(14) 0.0343(6) Uani 1 1 d . . .
Ti1 Ti 0.60131(5) 0.15618(4) 0.36666(4) 0.03802(18) Uani 1 1 d . . .
Ti2 Ti 0.61976(5) 0.31718(4) 0.37615(4) 0.03597(17) Uani 1 1 d . . .
Ti3 Ti 0.57470(5) 0.25470(4) 0.24460(4) 0.03798(18) Uani 1 1 d . . .
Ti4 Ti 0.90632(5) 0.28469(4) 0.21007(4) 0.03438(17) Uani 1 1 d . . .
Ti5 Ti 0.89258(5) 0.12309(4) 0.19483(4) 0.03460(17) Uani 1 1 d . . .
Ti6 Ti 0.93376(5) 0.18159(4) 0.32880(4) 0.03377(17) Uani 1 1 d . . .
C81 C 0.3231(9) 0.1416(13) 0.0250(8) 0.181(10) Uani 0.649(15) 1 d PGU A 1
H81 H 0.2768 0.1295 0.0571 0.217 Uiso 0.649(15) 1 calc PR A 1
C82 C 0.3666(13) 0.0844(9) -0.0211(10) 0.180(10) Uani 0.649(15) 1 d PGU A 1
H82 H 0.3495 0.0341 -0.0198 0.217 Uiso 0.649(15) 1 calc PR A 1
C83 C 0.4358(12) 0.1024(10) -0.0690(8) 0.166(11) Uani 0.649(15) 1 d PGU A 1
H83 H 0.465 0.0642 -0.0998 0.199 Uiso 0.649(15) 1 calc PR A 1
C84 C 0.4614(9) 0.1776(12) -0.0709(7) 0.160(8) Uani 0.649(15) 1 d PGU A 1
H84 H 0.5076 0.1896 -0.1029 0.192 Uiso 0.649(15) 1 calc PR A 1
C85 C 0.4178(13) 0.2347(7) -0.0248(9) 0.163(8) Uani 0.649(15) 1 d PGU A 1
H85 H 0.4349 0.285 -0.026 0.195 Uiso 0.649(15) 1 calc PR A 1
C86 C 0.3486(12) 0.2168(10) 0.0231(7) 0.179(10) Uani 0.649(15) 1 d PGU A 1
H86 H 0.3195 0.255 0.054 0.214 Uiso 0.649(15) 1 calc PR A 1
C91 C 0.3602(11) 0.1888(10) -0.0540(8) 0.162(15) Uani 0.351(15) 1 d PGU A 2
H91 H 0.3507 0.2394 -0.072 0.194 Uiso 0.351(15) 1 calc PR A 2
C92 C 0.4332(10) 0.1396(10) -0.0800(7) 0.126(12) Uani 0.351(15) 1 d PGU A 2
H92 H 0.4727 0.1573 -0.1155 0.151 Uiso 0.351(15) 1 calc PR A 2
C93 C 0.4474(10) 0.0640(9) -0.0531(7) 0.100(8) Uani 0.351(15) 1 d PGU A 2
H93 H 0.4963 0.0311 -0.0705 0.12 Uiso 0.351(15) 1 calc PR A 2
C94 C 0.3884(10) 0.0376(9) -0.0001(7) 0.102(7) Uani 0.351(15) 1 d PGU A 2
H94 H 0.3979 -0.0129 0.018 0.122 Uiso 0.351(15) 1 calc PR A 2
C95 C 0.3153(9) 0.0868(10) 0.0260(8) 0.114(8) Uani 0.351(15) 1 d PGU A 2
H95 H 0.2759 0.0691 0.0614 0.136 Uiso 0.351(15) 1 calc PR A 2
C96 C 0.3012(9) 0.1624(10) -0.0010(8) 0.153(14) Uani 0.351(15) 1 d PGU A 2
H96 H 0.2523 0.1953 0.0164 0.183 Uiso 0.351(15) 1 calc PR A 2
H1 H 0.4554 0.2641 0.3704 0.048(12) Uiso 1 1 d G . .
H2 H 1.0525 0.1761 0.2107 0.048(13) Uiso 1 1 d G . .
H502 H 0.5925 0.2983 0.7568 0.067(18) Uiso 1 1 d G . .

loop_
_atom_site_aniso_label
_atom_site_aniso_U_11
_atom_site_aniso_U_22
_atom_site_aniso_U_33
_atom_site_aniso_U_23
_atom_site_aniso_U_13
_atom_site_aniso_U_12
C1 0.031(2) 0.038(2) 0.048(2) -0.0073(18) 0.0033(18) -0.0018(17)
C2 0.034(2) 0.045(2) 0.031(2) -0.0035(17) 0.0023(17) -0.0036(18)
C11 0.059(3) 0.050(3) 0.052(3) 0.005(2) 0.006(2) -0.021(2)
C12 0.040(3) 0.041(2) 0.081(4) 0.005(2) 0.008(2) -0.012(2)
C13 0.052(3) 0.038(2) 0.062(3) 0.007(2) -0.004(2) -0.015(2)
C14 0.044(3) 0.035(2) 0.066(3) 0.008(2) 0.002(2) -0.0103(19)
C15 0.050(3) 0.047(3) 0.056(3) 0.016(2) -0.003(2) -0.016(2)
C16 0.079(4) 0.065(3) 0.069(4) 0.002(3) 0.024(3) -0.020(3)
C17 0.040(3) 0.064(3) 0.112(5) 0.010(3) 0.001(3) -0.016(2)
C18 0.073(4) 0.054(3) 0.083(4) -0.009(3) -0.013(3) -0.016(3)
C19 0.061(3) 0.049(3) 0.083(4) 0.009(3) 0.002(3) 0.001(2)
C20 0.083(4) 0.076(4) 0.065(3) 0.019(3) -0.023(3) -0.029(3)
C21 0.061(3) 0.030(2) 0.044(2) -0.0102(18) 0.001(2) -0.0037(19)
C22 0.052(3) 0.043(2) 0.056(3) -0.022(2) 0.002(2) 0.005(2)
C23 0.044(3) 0.048(3) 0.065(3) -0.027(2) 0.017(2) -0.007(2)
C24 0.062(3) 0.044(2) 0.037(2) -0.0133(19) 0.007(2) -0.005(2)
C25 0.051(3) 0.039(2) 0.040(2) -0.0188(19) 0.0025(19) -0.0090(19)
C26 0.098(4) 0.044(3) 0.053(3) -0.006(2) 0.010(3) -0.010(3)
C27 0.059(4) 0.068(3) 0.100(5) -0.031(3) -0.019(3) 0.025(3)
C28 0.064(4) 0.069(4) 0.098(5) -0.037(3) 0.033(3) -0.014(3)
C29 0.106(5) 0.062(3) 0.039(3) -0.001(2) 0.001(3) -0.005(3)
C30 0.054(3) 0.070(3) 0.068(3) -0.017(3) -0.006(3) -0.010(3)
C31 0.062(3) 0.048(3) 0.056(3) -0.005(2) -0.026(3) 0.015(2)
C32 0.050(3) 0.062(3) 0.039(2) -0.001(2) -0.015(2) 0.008(2)
C33 0.055(3) 0.056(3) 0.052(3) -0.014(2) -0.020(2) 0.003(2)
C34 0.043(3) 0.071(3) 0.066(3) -0.012(3) -0.016(2) -0.001(2)
C35 0.041(3) 0.077(3) 0.054(3) -0.014(3) -0.014(2) 0.019(2)
C36 0.095(5) 0.052(3) 0.078(4) 0.006(3) -0.028(3) 0.014(3)
C37 0.069(4) 0.084(4) 0.050(3) 0.004(3) -0.012(3) 0.008(3)
C38 0.083(4) 0.063(3) 0.074(4) -0.024(3) -0.025(3) 0.003(3)
C39 0.057(4) 0.120(6) 0.101(5) -0.004(4) -0.022(4) -0.023(4)
C40 0.052(4) 0.120(5) 0.085(4) -0.033(4) -0.013(3) 0.029(3)
C41 0.060(3) 0.046(2) 0.043(2) -0.001(2) 0.017(2) -0.016(2)
C42 0.051(3) 0.047(2) 0.044(2) 0.006(2) 0.002(2) -0.020(2)
C43 0.059(3) 0.034(2) 0.046(2) 0.0015(19) 0.010(2) -0.017(2)
C44 0.058(3) 0.035(2) 0.041(2) 0.0061(18) 0.002(2) -0.0098(19)
C45 0.068(3) 0.046(2) 0.035(2) 0.0087(19) 0.003(2) -0.014(2)
C46 0.065(4) 0.074(4) 0.061(3) -0.004(3) 0.023(3) -0.017(3)
C47 0.063(3) 0.074(4) 0.060(3) 0.002(3) -0.006(3) -0.025(3)
C48 0.087(4) 0.049(3) 0.058(3) -0.013(2) 0.016(3) -0.024(3)
C49 0.064(3) 0.056(3) 0.066(3) 0.010(3) -0.008(3) -0.004(2)
C50 0.098(5) 0.072(4) 0.033(2) 0.000(2) -0.004(3) -0.018(3)
C51 0.075(4) 0.032(2) 0.042(2) -0.0082(19) -0.004(2) 0.008(2)
C52 0.056(3) 0.046(2) 0.043(2) -0.019(2) -0.004(2) 0.019(2)
C53 0.064(3) 0.040(2) 0.039(2) -0.0151(19) 0.007(2) 0.005(2)
C54 0.061(3) 0.046(2) 0.036(2) -0.0151(19) -0.006(2) 0.008(2)
C55 0.062(3) 0.041(2) 0.045(3) -0.017(2) -0.002(2) -0.005(2)
C56 0.127(6) 0.042(3) 0.061(3) -0.004(2) -0.012(3) 0.011(3)
C57 0.064(4) 0.094(4) 0.076(4) -0.037(3) -0.005(3) 0.030(3)
C58 0.092(4) 0.063(3) 0.051(3) -0.014(3) 0.019(3) -0.014(3)
C59 0.082(4) 0.076(4) 0.047(3) -0.016(3) -0.020(3) 0.021(3)
C60 0.084(4) 0.067(4) 0.078(4) -0.024(3) 0.002(3) -0.019(3)
C61 0.050(3) 0.055(3) 0.031(2) 0.0087(19) -0.0125(19) -0.001(2)
C62 0.040(2) 0.064(3) 0.028(2) -0.0019(19) -0.0049(17) 0.003(2)
C63 0.043(3) 0.062(3) 0.034(2) -0.008(2) -0.0154(19) -0.001(2)
C64 0.036(2) 0.074(3) 0.036(2) 0.001(2) -0.0093(18) -0.004(2)
C65 0.044(3) 0.063(3) 0.037(2) -0.005(2) -0.0121(19) 0.010(2)
C66 0.066(4) 0.068(3) 0.058(3) 0.018(3) -0.019(3) -0.009(3)
C67 0.058(3) 0.087(4) 0.038(2) 0.000(2) 0.002(2) 0.003(3)
C68 0.064(3) 0.061(3) 0.066(3) -0.010(3) -0.015(3) -0.012(3)
C69 0.040(3) 0.114(5) 0.056(3) 0.009(3) -0.002(2) -0.010(3)
C70 0.072(4) 0.083(4) 0.058(3) -0.010(3) -0.014(3) 0.034(3)
C101 0.056(3) 0.046(3) 0.051(3) -0.010(2) 0.000(2) -0.002(2)
C102 0.066(4) 0.076(4) 0.058(3) 0.001(3) 0.009(3) -0.008(3)
C103 0.086(5) 0.070(4) 0.068(4) 0.006(3) -0.021(3) -0.005(3)
C104 0.096(5) 0.075(4) 0.041(3) -0.001(3) -0.011(3) -0.039(3)
C105 0.067(4) 0.101(5) 0.055(3) -0.017(3) 0.022(3) -0.027(4)
C106 0.059(3) 0.070(3) 0.065(3) -0.010(3) 0.008(3) 0.007(3)
C201 0.072(4) 0.057(3) 0.043(3) 0.002(2) -0.005(2) 0.001(3)
C202 0.067(4) 0.067(3) 0.060(3) -0.004(3) -0.012(3) 0.010(3)
C203 0.070(4) 0.085(4) 0.069(4) -0.009(3) -0.006(3) 0.021(3)
C204 0.104(6) 0.078(4) 0.074(4) -0.012(3) 0.002(4) 0.019(4)
C205 0.137(7) 0.055(4) 0.081(5) -0.010(3) -0.003(5) -0.013(4)
C206 0.109(5) 0.063(4) 0.077(4) -0.003(3) 0.009(4) -0.023(3)
C301 0.075(4) 0.064(3) 0.040(3) 0.003(2) -0.001(2) -0.007(3)
C302 0.069(4) 0.071(3) 0.050(3) -0.008(3) 0.012(3) -0.001(3)
C303 0.080(4) 0.086(4) 0.051(3) 0.004(3) 0.011(3) 0.018(3)
C304 0.062(4) 0.122(6) 0.062(4) 0.025(4) 0.004(3) -0.005(4)
C305 0.075(5) 0.101(5) 0.096(5) 0.034(4) -0.004(4) -0.032(4)
C306 0.072(4) 0.078(4) 0.083(4) 0.031(3) -0.002(3) -0.023(3)
C401 0.057(3) 0.059(3) 0.057(3) -0.001(2) 0.001(2) 0.000(2)
C402 0.075(4) 0.064(3) 0.061(3) 0.007(3) -0.009(3) -0.008(3)
C403 0.067(4) 0.065(4) 0.085(4) 0.012(3) -0.009(3) -0.004(3)
C404 0.052(3) 0.058(3) 0.110(5) -0.002(3) -0.020(3) -0.002(3)
C405 0.074(4) 0.079(4) 0.082(4) -0.026(4) -0.007(3) 0.000(3)
C406 0.074(4) 0.067(3) 0.061(3) -0.005(3) 0.006(3) -0.003(3)
C407 0.088(6) 0.130(7) 0.162(9) -0.025(6) -0.023(6) -0.032(5)
C501 0.132(8) 0.069(4) 0.120(7) 0.000(4) -0.041(6) -0.004(5)
C502 0.091(6) 0.124(7) 0.086(5) 0.015(5) -0.002(4) -0.014(5)
C503 0.119(7) 0.105(6) 0.075(5) -0.007(4) 0.001(5) 0.009(5)
C504 0.119(8) 0.111(6) 0.098(6) 0.004(5) -0.018(5) -0.038(6)
C505 0.087(6) 0.142(8) 0.117(7) 0.035(6) -0.012(5) -0.006(6)
C506 0.120(8) 0.096(6) 0.107(6) 0.010(5) -0.013(6) 0.046(5)
C601 0.149(8) 0.094(6) 0.057(4) -0.013(4) -0.036(5) 0.050(5)
C602 0.059(5) 0.216(13) 0.157(10) -0.061(9) 0.015(6) 0.019(7)
C603 0.067(6) 0.263(16) 0.257(16) -0.158(14) -0.012(8) -0.013(7)
C604 0.178(12) 0.162(11) 0.133(10) -0.096(9) -0.049(9) 0.080(9)
C605 0.245(15) 0.101(7) 0.077(6) 0.028(6) 0.021(7) 0.087(8)
C606 0.189(11) 0.074(5) 0.125(8) 0.042(6) -0.021(8) 0.009(6)
Ga1 0.0660(4) 0.0552(3) 0.0494(3) -0.0002(2) 0.0037(3) -0.0025(3)
Li1 0.039(4) 0.039(4) 0.049(4) 0.000(3) 0.000(3) -0.005(3)
Li2 0.090(8) 0.108(9) 0.078(7) -0.005(6) -0.001(6) 0.017(7)
O12 0.0368(16) 0.0361(14) 0.0405(15) -0.0008(12) -0.0034(12) -0.0030(12)
O13 0.0412(17) 0.0330(14) 0.0416(15) -0.0059(12) -0.0008(12) -0.0009(12)
O23 0.0431(17) 0.0357(14) 0.0359(14) -0.0058(12) 0.0009(12) -0.0009(12)
O45 0.0407(16) 0.0337(14) 0.0313(14) -0.0017(11) -0.0046(12) 0.0007(11)
O46 0.0394(16) 0.0350(14) 0.0302(13) -0.0029(11) 0.0029(11) -0.0032(11)
O56 0.0386(16) 0.0331(14) 0.0305(13) 0.0023(11) -0.0013(11) -0.0013(11)
Ti1 0.0350(4) 0.0338(4) 0.0449(4) -0.0006(3) 0.0017(3) -0.0052(3)
Ti2 0.0355(4) 0.0332(4) 0.0380(4) -0.0089(3) 0.0030(3) -0.0016(3)
Ti3 0.0355(4) 0.0368(4) 0.0411(4) -0.0075(3) -0.0057(3) 0.0016(3)
Ti4 0.0387(4) 0.0337(4) 0.0302(3) -0.0013(3) 0.0023(3) -0.0049(3)
Ti5 0.0396(4) 0.0320(4) 0.0307(4) -0.0061(3) -0.0011(3) 0.0026(3)
Ti6 0.0320(4) 0.0406(4) 0.0276(3) -0.0015(3) -0.0020(3) 0.0010(3)
C81 0.120(14) 0.27(3) 0.155(18) -0.032(18) -0.044(11) -0.022(19)
C82 0.21(3) 0.197(18) 0.15(2) -0.045(15) -0.099(15) -0.056(18)
C83 0.19(2) 0.18(2) 0.13(2) -0.063(18) -0.059(12) 0.049(15)
C84 0.176(16) 0.21(2) 0.093(11) 0.029(11) -0.056(9) 0.018(15)
C85 0.24(2) 0.116(11) 0.133(14) 0.034(9) -0.095(13) 0.020(11)
C86 0.24(3) 0.176(16) 0.100(12) -0.020(12) -0.048(11) 0.076(16)
C91 0.19(4) 0.15(3) 0.14(3) 0.05(2) -0.050(18) 0.041(19)
C92 0.17(3) 0.12(2) 0.08(2) -0.006(16) -0.02(2) -0.017(17)
C93 0.096(15) 0.104(15) 0.108(18) -0.025(13) -0.026(11) -0.029(11)
C94 0.099(16) 0.101(15) 0.110(18) -0.013(12) -0.031(12) -0.019(10)
C95 0.14(2) 0.14(2) 0.054(13) -0.034(12) -0.012(12) -0.001(15)
C96 0.15(3) 0.20(3) 0.10(2) 0.020(19) -0.040(16) 0.08(2)

loop_
_atom_type_symbol
_atom_type_description
_atom_type_scat_dispersion_real
_atom_type_scat_dispersion_imag
_atom_type_scat_source
C C 0.0033 0.0016 'International Tables Vol C Tables 4.2.6.8 and 6.1.1.4'
H H 0 0 'International Tables Vol C Tables 4.2.6.8 and 6.1.1.4'
Ga Ga 0.2307 1.6083 'International Tables Vol C Tables 4.2.6.8 and 6.1.1.4'
Li Li -0.0003 0.0001 'International Tables Vol C Tables 4.2.6.8 and 6.1.1.4'
O O 0.0106 0.006 'International Tables Vol C Tables 4.2.6.8 and 6.1.1.4'
Ti Ti 0.2776 0.4457 'International Tables Vol C Tables 4.2.6.8 and 6.1.1.4'

loop_
_exptl_crystal_face_index_h
_exptl_crystal_face_index_k
_exptl_crystal_face_index_l
_exptl_crystal_face_perp_dist
-5 10 -9 0.255
-7 -8 -10 0.251
3 6 4 0.145
-1 -6 -1 0.248
4 1 7 0.173
6 -1 10 0.2
0 16 -1 0.217
-1 2 -3 0.298
2 1 -3 0.198
-3 -2 5 0.271
14 -16 1 0.267
-1 -10 10 0.264
1 2 -3 0.208
-8 9 -1 0.304

loop_
_geom_angle_atom_site_label_1
_geom_angle_atom_site_label_2
_geom_angle_atom_site_label_3
_geom_angle
Ti2 C1 Ti1 86.20(16)
Ti2 C1 Ti3 85.78(16)
Ti1 C1 Ti3 86.09(16)
Ti5 C2 Ti4 86.26(16)
Ti5 C2 Ti6 86.01(16)
Ti4 C2 Ti6 85.94(15)
C15 C11 C12 108.7(5)
C15 C11 C16 126.2(5)
C12 C11 C16 124.8(5)
C15 C11 Ti1 71.7(3)
C12 C11 Ti1 72.7(3)
C16 C11 Ti1 126.0(3)
C11 C12 C13 107.9(4)
C11 C12 C17 124.7(5)
C13 C12 C17 127.2(5)
C11 C12 Ti1 73.5(3)
C13 C12 Ti1 70.3(2)
C17 C12 Ti1 125.8(3)
C14 C13 C12 107.9(4)
C14 C13 C18 125.3(5)
C12 C13 C18 126.7(5)
C14 C13 Ti1 71.4(2)
C12 C13 Ti1 75.0(3)
C18 C13 Ti1 120.0(3)
C13 C14 C15 107.1(4)
C13 C14 C19 125.7(5)
C15 C14 C19 127.1(5)
C13 C14 Ti1 73.5(3)
C15 C14 Ti1 74.6(2)
C19 C14 Ti1 119.2(3)
C11 C15 C14 108.3(4)
C11 C15 C20 125.3(5)
C14 C15 C20 126.4(5)
C11 C15 Ti1 74.7(3)
C14 C15 Ti1 70.0(2)
C20 C15 Ti1 121.0(3)
C22 C21 C25 107.5(4)
C22 C21 C26 126.0(5)
C25 C21 C26 126.4(5)
C22 C21 Ti2 74.7(2)
C25 C21 Ti2 70.7(2)
C26 C21 Ti2 121.5(3)
C21 C22 C23 108.2(4)
C21 C22 C27 126.3(5)
C23 C22 C27 125.2(5)
C21 C22 Ti2 70.9(2)
C23 C22 Ti2 73.3(3)
C27 C22 Ti2 125.9(3)
C24 C23 C22 108.1(4)
C24 C23 C28 128.0(5)
C22 C23 C28 123.5(5)
C24 C23 Ti2 71.7(2)
C22 C23 Ti2 72.0(2)
C28 C23 Ti2 127.9(3)
C23 C24 C25 107.4(4)
C23 C24 C29 126.4(5)
C25 C24 C29 126.2(5)
C23 C24 Ti2 74.3(3)
C25 C24 Ti2 69.6(2)
C29 C24 Ti2 122.4(3)
C21 C25 C24 108.8(4)
C21 C25 C30 125.5(4)
C24 C25 C30 125.7(5)
C21 C25 Ti2 73.9(2)
C24 C25 Ti2 75.1(2)
C30 C25 Ti2 117.7(3)
C35 C31 C32 107.4(5)
C35 C31 C36 125.9(5)
C32 C31 C36 126.7(5)
C35 C31 Ti3 74.0(3)
C32 C31 Ti3 70.9(3)
C36 C31 Ti3 120.8(3)
C33 C32 C31 108.2(5)
C33 C32 C37 126.2(5)
C31 C32 C37 125.6(5)
C33 C32 Ti3 73.1(3)
C31 C32 Ti3 73.6(3)
C37 C32 Ti3 120.2(3)
C32 C33 C34 108.2(4)
C32 C33 C38 125.5(5)
C34 C33 C38 126.1(5)
C32 C33 Ti3 71.7(3)
C34 C33 Ti3 75.0(3)
C38 C33 Ti3 122.7(3)
C35 C34 C33 107.7(5)
C35 C34 C39 126.5(5)
C33 C34 C39 125.8(5)
C35 C34 Ti3 72.4(3)
C33 C34 Ti3 70.2(3)
C39 C34 Ti3 125.9(4)
C31 C35 C34 108.5(4)
C31 C35 C40 126.1(5)
C34 C35 C40 124.8(6)
C31 C35 Ti3 71.3(3)
C34 C35 Ti3 73.2(3)
C40 C35 Ti3 128.9(4)
C45 C41 C42 107.7(4)
C45 C41 C46 127.7(5)
C42 C41 C46 124.3(5)
C45 C41 Ti4 71.1(2)
C42 C41 Ti4 72.6(2)
C46 C41 Ti4 127.0(3)
C43 C42 C41 108.2(4)
C43 C42 C47 126.1(5)
C41 C42 C47 125.7(5)
C43 C42 Ti4 70.4(2)
C41 C42 Ti4 72.8(2)
C47 C42 Ti4 125.2(3)
C42 C43 C44 107.9(4)
C42 C43 C48 125.9(5)
C44 C43 C48 126.2(5)
C42 C43 Ti4 75.3(2)
C44 C43 Ti4 71.3(2)
C48 C43 Ti4 121.2(3)
C43 C44 C45 108.4(4)
C43 C44 C49 125.6(4)
C45 C44 C49 126.0(4)
C43 C44 Ti4 73.3(2)
C45 C44 Ti4 74.2(2)
C49 C44 Ti4 118.3(3)
C41 C45 C44 107.8(4)
C41 C45 C50 125.7(5)
C44 C45 C50 126.5(5)
C41 C45 Ti4 74.5(2)
C44 C45 Ti4 70.5(2)
C50 C45 Ti4 122.5(3)
C55 C51 C52 108.7(4)
C55 C51 C56 125.0(5)
C52 C51 C56 126.3(5)
C55 C51 Ti5 70.8(2)
C52 C51 Ti5 74.6(2)
C56 C51 Ti5 120.2(3)
C51 C52 C53 108.1(4)
C51 C52 C57 127.9(5)
C53 C52 C57 123.5(5)
C51 C52 Ti5 71.0(2)
C53 C52 Ti5 73.0(2)
C57 C52 Ti5 127.8(3)
C54 C53 C52 107.0(4)
C54 C53 C58 125.9(5)
C52 C53 C58 126.8(5)
C54 C53 Ti5 70.3(2)
C52 C53 Ti5 72.6(2)
C58 C53 Ti5 126.7(3)
C53 C54 C55 108.7(4)
C53 C54 C59 125.8(5)
C55 C54 C59 125.4(5)
C53 C54 Ti5 75.4(3)
C55 C54 Ti5 70.9(2)
C59 C54 Ti5 121.1(3)
C51 C55 C54 107.4(4)
C51 C55 C60 126.1(5)
C54 C55 C60 126.4(5)
C51 C55 Ti5 74.5(3)
C54 C55 Ti5 73.5(2)
C60 C55 Ti5 118.9(3)
C62 C61 C65 107.3(4)
C62 C61 C66 125.0(4)
C65 C61 C66 127.7(5)
C62 C61 Ti6 71.3(2)
C65 C61 Ti6 74.1(2)
C66 C61 Ti6 119.3(3)
C61 C62 C63 108.5(4)
C61 C62 C67 125.9(5)
C63 C62 C67 125.5(4)
C61 C62 Ti6 73.6(2)
C63 C62 Ti6 73.6(2)
C67 C62 Ti6 121.2(3)
C62 C63 C64 107.6(4)
C62 C63 C68 125.5(4)
C64 C63 C68 126.8(5)
C62 C63 Ti6 71.4(2)
C64 C63 Ti6 73.3(2)
C68 C63 Ti6 121.9(3)
C65 C64 C63 108.3(4)
C65 C64 C69 123.7(5)
C63 C64 C69 127.4(5)
C65 C64 Ti6 73.8(3)
C63 C64 Ti6 71.9(2)
C69 C64 Ti6 127.1(3)
C64 C65 C61 108.2(4)
C64 C65 C70 125.6(5)
C61 C65 C70 126.0(5)
C64 C65 Ti6 72.1(3)
C61 C65 Ti6 71.0(2)
C70 C65 Ti6 126.9(3)
C102 C101 C106 114.1(5)
C102 C101 Ga1 123.1(4)
C106 C101 Ga1 122.7(4)
C102 C101 Li2 166.6(5)
C106 C101 Li2 62.4(4)
Ga1 C101 Li2 62.9(3)
C101 C102 C103 123.1(6)
C104 C103 C102 121.4(6)
C103 C104 C105 117.5(5)
C104 C105 C106 121.0(5)
C105 C106 C101 123.0(6)
C105 C106 Li2 148.9(5)
C101 C106 Li2 85.3(5)
C206 C201 C202 115.8(5)
C206 C201 Ga1 122.7(5)
C202 C201 Ga1 121.6(4)
C201 C202 C203 123.0(6)
C204 C203 C202 120.1(7)
C203 C204 C205 117.3(6)
C204 C205 C206 122.3(6)
C201 C206 C205 121.4(7)
C306 C301 C302 116.9(6)
C306 C301 Ga1 121.9(5)
C302 C301 Ga1 121.2(4)
C306 C301 Li2 113.2(6)
C302 C301 Li2 85.9(5)
Ga1 C301 Li2 72.7(4)
C303 C302 C301 122.1(6)
C303 C302 Li2 124.6(5)
C301 C302 Li2 59.8(4)
C302 C303 C304 120.0(6)
C305 C304 C303 117.9(6)
C304 C305 C306 121.8(7)
C301 C306 C305 121.2(6)
C402 C401 C406 115.5(5)
C402 C401 Ga1 122.4(4)
C406 C401 Ga1 122.0(4)
C403 C402 C401 122.8(6)
C404 C403 C402 121.0(6)
C403 C404 C405 118.2(6)
C403 C404 C407 119.9(7)
C405 C404 C407 121.9(7)
C406 C405 C404 121.2(6)
C405 C406 C401 121.3(6)
C506 C501 C502 121.5(8)
C503 C502 C501 119.0(9)
C504 C503 C502 120.4(9)
C503 C504 C505 121.8(9)
C506 C505 C504 117.6(9)
C501 C506 C505 119.6(8)
C602 C601 C606 120.2(9)
C601 C602 C603 122.2(12)
C602 C603 C604 119.0(13)
C605 C604 C603 121.3(10)
C604 C605 C606 115.4(11)
C604 C605 Li2 111.9(9)
C606 C605 Li2 123.7(13)
C601 C606 C605 121.9(11)
C401 Ga1 C301 107.4(2)
C401 Ga1 C101 111.5(2)
C301 Ga1 C101 109.2(2)
C401 Ga1 C201 109.2(2)
C301 Ga1 C201 110.9(2)
C101 Ga1 C201 108.50(19)
C401 Ga1 Li2 86.2(4)
C301 Ga1 Li2 56.2(3)
C101 Ga1 Li2 70.1(3)
C201 Ga1 Li2 163.2(4)
O56 Li1 O46 77.5(3)
O56 Li1 O23 179.4(4)
O46 Li1 O23 102.3(3)
O56 Li1 O13 103.7(3)
O46 Li1 O13 177.5(4)
O23 Li1 O13 76.5(3)
O56 Li1 O45 76.9(2)
O46 Li1 O45 76.7(2)
O23 Li1 O45 102.4(3)
O13 Li1 O45 105.7(3)
O56 Li1 O12 104.5(3)
O46 Li1 O12 102.2(3)
O23 Li1 O12 76.2(2)
O13 Li1 O12 75.4(2)
O45 Li1 O12 178.1(4)
O56 Li1 Ti6 39.17(14)
O46 Li1 Ti6 39.26(14)
O23 Li1 Ti6 140.8(3)
O13 Li1 Ti6 141.5(3)
O45 Li1 Ti6 79.6(2)
O12 Li1 Ti6 100.7(3)
O56 Li1 Ti3 141.3(3)
O46 Li1 Ti3 140.4(3)
O23 Li1 Ti3 38.76(14)
O13 Li1 Ti3 38.83(14)
O45 Li1 Ti3 101.0(3)
O12 Li1 Ti3 78.8(2)
Ti6 Li1 Ti3 179.3(3)
O56 Li1 Ti5 39.28(14)
O46 Li1 Ti5 79.7(2)
O23 Li1 Ti5 140.1(3)
O13 Li1 Ti5 102.7(3)
O45 Li1 Ti5 38.50(13)
O12 Li1 Ti5 143.1(3)
Ti6 Li1 Ti5 57.63(14)
Ti3 Li1 Ti5 123.0(3)
O56 Li1 Ti4 80.1(2)
O46 Li1 Ti4 39.12(13)
O23 Li1 Ti4 99.3(2)
O13 Li1 Ti4 143.0(3)
O45 Li1 Ti4 38.51(13)
O12 Li1 Ti4 140.1(3)
Ti6 Li1 Ti4 57.94(14)
Ti3 Li1 Ti4 122.3(2)
Ti5 Li1 Ti4 57.23(14)
O56 Li1 Ti2 142.0(3)
O46 Li1 Ti2 99.0(3)
O23 Li1 Ti2 38.66(14)
O13 Li1 Ti2 78.7(2)
O45 Li1 Ti2 139.9(3)
O12 Li1 Ti2 38.49(13)
Ti6 Li1 Ti2 122.1(3)
Ti3 Li1 Ti2 57.22(14)
Ti5 Li1 Ti2 178.1(3)
Ti4 Li1 Ti2 120.9(2)
O56 Li1 Ti1 101.7(3)
O46 Li1 Ti1 139.3(3)
O23 Li1 Ti1 78.8(2)
O13 Li1 Ti1 38.49(13)
O45 Li1 Ti1 143.5(3)
O12 Li1 Ti1 37.78(13)
Ti6 Li1 Ti1 122.5(2)
Ti3 Li1 Ti1 57.29(14)
Ti5 Li1 Ti1 125.3(2)
Ti4 Li1 Ti1 177.4(3)
Ti2 Li1 Ti1 56.58(13)
C301 Li2 C106 106.0(6)
C301 Li2 Ga1 51.1(3)
C106 Li2 Ga1 78.2(4)
C301 Li2 C302 34.3(3)
C106 Li2 C302 140.1(6)
Ga1 Li2 C302 74.3(4)
C301 Li2 C605 121.0(7)
C106 Li2 C605 101.2(5)
Ga1 Li2 C605 170.6(8)
C302 Li2 C605 101.3(5)
C301 Li2 C101 87.0(4)
C106 Li2 C101 32.3(2)
Ga1 Li2 C101 47.0(2)
C302 Li2 C101 118.6(5)
C605 Li2 C101 133.4(6)
Ti1 O12 Ti2 100.20(13)
Ti1 O12 Li1 92.1(2)
Ti2 O12 Li1 91.1(2)
Ti3 O13 Ti1 100.15(13)
Ti3 O13 Li1 91.5(2)
Ti1 O13 Li1 92.9(2)
Ti3 O23 Ti2 99.81(14)
Ti3 O23 Li1 92.0(2)
Ti2 O23 Li1 92.8(2)
Ti5 O45 Ti4 100.52(13)
Ti5 O45 Li1 91.6(2)
Ti4 O45 Li1 91.7(2)
Ti6 O46 Ti4 100.01(13)
Ti6 O46 Li1 91.3(2)
Ti4 O46 Li1 92.6(2)
Ti6 O56 Ti5 99.24(13)
Ti6 O56 Li1 91.4(2)
Ti5 O56 Li1 92.3(2)
O12 Ti1 O13 97.51(13)
O12 Ti1 C1 86.72(15)
O13 Ti1 C1 86.83(15)
O12 Ti1 C14 116.98(15)
O13 Ti1 C14 107.67(15)
C1 Ti1 C14 149.19(17)
O12 Ti1 C13 151.74(15)
O13 Ti1 C13 97.54(15)
C1 Ti1 C13 117.89(17)
C14 Ti1 C13 35.11(16)
O12 Ti1 C15 96.57(15)
O13 Ti1 C15 142.05(15)
C1 Ti1 C15 129.07(18)
C14 Ti1 C15 35.39(17)
C13 Ti1 C15 57.74(17)
O12 Ti1 C12 142.00(16)
O13 Ti1 C12 120.30(16)
C1 Ti1 C12 91.40(17)
C14 Ti1 C12 57.79(16)
C13 Ti1 C12 34.70(17)
C15 Ti1 C12 56.47(17)
O12 Ti1 C11 108.98(15)
O13 Ti1 C11 153.32(15)
C1 Ti1 C11 97.57(18)
C14 Ti1 C11 57.56(17)
C13 Ti1 C11 57.14(17)
C15 Ti1 C11 33.58(17)
C12 Ti1 C11 33.74(17)
O12 Ti1 Ti2 40.18(9)
O13 Ti1 Ti2 89.04(9)
C1 Ti1 Ti2 46.90(12)
C14 Ti1 Ti2 154.84(13)
C13 Ti1 Ti2 163.31(13)
C15 Ti1 Ti2 123.18(13)
C12 Ti1 Ti2 129.51(12)
C11 Ti1 Ti2 113.17(12)
O12 Ti1 Ti3 89.31(9)
O13 Ti1 Ti3 39.75(9)
C1 Ti1 Ti3 47.40(12)
C14 Ti1 Ti3 143.24(13)
C13 Ti1 Ti3 117.21(13)
C15 Ti1 Ti3 173.07(12)
C12 Ti1 Ti3 116.62(13)
C11 Ti1 Ti3 140.47(14)
Ti2 Ti1 Ti3 60.01(4)
O12 Ti1 Li1 50.13(17)
O13 Ti1 Li1 48.66(17)
C1 Ti1 Li1 94.29(18)
C14 Ti1 Li1 115.83(18)
C13 Ti1 Li1 133.37(19)
C15 Ti1 Li1 126.16(19)
C12 Ti1 Li1 167.08(19)
C11 Ti1 Li1 155.33(19)
Ti2 Ti1 Li1 61.53(14)
Ti3 Ti1 Li1 60.62(14)
O12 Ti2 O23 97.51(13)
O12 Ti2 C1 86.16(15)
O23 Ti2 C1 87.14(15)
O12 Ti2 C25 107.34(15)
O23 Ti2 C25 117.41(15)
C1 Ti2 C25 149.03(16)
O12 Ti2 C21 141.68(15)
O23 Ti2 C21 96.76(14)
C1 Ti2 C21 129.96(17)
C25 Ti2 C21 35.40(16)
O12 Ti2 C24 96.59(15)
O23 Ti2 C24 152.43(14)
C1 Ti2 C24 117.38(17)
C25 Ti2 C24 35.26(16)
C21 Ti2 C24 58.42(16)
O12 Ti2 C22 152.56(16)
O23 Ti2 C22 109.78(16)
C1 Ti2 C22 97.71(17)
C25 Ti2 C22 57.73(17)
C21 Ti2 C22 34.33(16)
C24 Ti2 C22 57.47(17)
O12 Ti2 C23 118.47(16)
O23 Ti2 C23 143.83(16)
C1 Ti2 C23 91.44(16)
C25 Ti2 C23 57.59(16)
C21 Ti2 C23 57.67(16)
C24 Ti2 C23 34.04(17)
C22 Ti2 C23 34.69(17)
O12 Ti2 Ti1 39.61(9)
O23 Ti2 Ti1 89.31(9)
C1 Ti2 Ti1 46.90(12)
C25 Ti2 Ti1 142.71(12)
C21 Ti2 Ti1 173.13(12)
C24 Ti2 Ti1 116.28(12)
C22 Ti2 Ti1 139.97(13)
C23 Ti2 Ti1 115.47(12)
O12 Ti2 Ti3 89.14(9)
O23 Ti2 Ti3 39.87(9)
C1 Ti2 Ti3 47.56(12)
C25 Ti2 Ti3 155.04(12)
C21 Ti2 Ti3 123.31(12)
C24 Ti2 Ti3 163.66(13)
C22 Ti2 Ti3 113.53(13)
C23 Ti2 Ti3 130.60(13)
Ti1 Ti2 Ti3 60.30(4)
O12 Ti2 Li1 50.40(16)
O23 Ti2 Li1 48.53(16)
C1 Ti2 Li1 94.59(18)
C25 Ti2 Li1 115.62(18)
C21 Ti2 Li1 124.75(18)
C24 Ti2 Li1 133.61(19)
C22 Ti2 Li1 154.47(19)
C23 Ti2 Li1 166.7(2)
Ti1 Ti2 Li1 61.89(14)
Ti3 Ti2 Li1 60.83(14)
O23 Ti3 O13 97.34(13)
O23 Ti3 C1 86.69(15)
O13 Ti3 C1 86.30(15)
O23 Ti3 C32 107.89(16)
O13 Ti3 C32 115.78(15)
C1 Ti3 C32 150.66(17)
O23 Ti3 C33 142.04(17)
O13 Ti3 C33 95.63(15)
C1 Ti3 C33 129.72(18)
C32 Ti3 C33 35.26(18)
O23 Ti3 C31 96.95(16)
O13 Ti3 C31 151.04(15)
C1 Ti3 C31 119.59(18)
C32 Ti3 C31 35.43(17)
C33 Ti3 C31 58.55(17)
O23 Ti3 C35 119.17(17)
O13 Ti3 C35 143.37(17)
C1 Ti3 C35 92.59(18)
C32 Ti3 C35 58.11(18)
C33 Ti3 C35 57.85(17)
C31 Ti3 C35 34.70(19)
O23 Ti3 C34 153.05(16)
O13 Ti3 C34 109.44(16)
C1 Ti3 C34 97.64(18)
C32 Ti3 C34 58.03(19)
C33 Ti3 C34 34.74(18)
C31 Ti3 C34 57.79(19)
C35 Ti3 C34 34.41(18)
O23 Ti3 Ti2 40.32(9)
O13 Ti3 Ti2 89.02(9)
C1 Ti3 Ti2 46.66(12)
C32 Ti3 Ti2 144.41(13)
C33 Ti3 Ti2 174.00(13)
C31 Ti3 Ti2 117.74(12)
C35 Ti3 Ti2 116.28(13)
C34 Ti3 Ti2 139.72(14)
O23 Ti3 Ti1 89.11(9)
O13 Ti3 Ti1 40.11(9)
C1 Ti3 Ti1 46.51(12)
C32 Ti3 Ti1 153.65(13)
C33 Ti3 Ti1 122.41(13)
C31 Ti3 Ti1 164.69(15)
C35 Ti3 Ti1 130.72(15)
C34 Ti3 Ti1 113.16(14)
Ti2 Ti3 Ti1 59.69(4)
O23 Ti3 Li1 49.27(16)
O13 Ti3 Li1 49.65(16)
C1 Ti3 Li1 94.86(19)
C32 Ti3 Li1 114.04(19)
C33 Ti3 Li1 124.03(19)
C31 Ti3 Li1 131.7(2)
C35 Ti3 Li1 165.6(2)
C34 Ti3 Li1 154.83(19)
Ti2 Ti3 Li1 61.95(14)
Ti1 Ti3 Li1 62.09(14)
O45 Ti4 O46 96.77(12)
O45 Ti4 C2 85.91(14)
O46 Ti4 C2 86.44(14)
O45 Ti4 C44 107.77(15)
O46 Ti4 C44 118.39(14)
C2 Ti4 C44 148.79(16)
O45 Ti4 C43 141.78(15)
O46 Ti4 C43 97.03(14)
C2 Ti4 C43 130.40(17)
C44 Ti4 C43 35.36(16)
O45 Ti4 C45 97.66(15)
O46 Ti4 C45 153.27(15)
C2 Ti4 C45 116.92(17)
C44 Ti4 C45 35.25(16)
C43 Ti4 C45 58.45(16)
O45 Ti4 C42 153.89(14)
O46 Ti4 C42 109.20(14)
C2 Ti4 C42 97.99(17)
C44 Ti4 C42 57.67(17)
C43 Ti4 C42 34.33(16)
C45 Ti4 C42 57.51(16)
O45 Ti4 C41 119.98(15)
O46 Ti4 C41 142.90(15)
C2 Ti4 C41 91.00(17)
C44 Ti4 C41 57.81(17)
C43 Ti4 C41 57.79(16)
C45 Ti4 C41 34.35(17)
C42 Ti4 C41 34.63(15)
O45 Ti4 Ti5 39.71(8)
O46 Ti4 Ti5 88.72(9)
C2 Ti4 Ti5 46.49(12)
C44 Ti4 Ti5 142.84(12)
C43 Ti4 Ti5 173.41(11)
C45 Ti4 Ti5 116.47(12)
C42 Ti4 Ti5 140.20(12)
C41 Ti4 Ti5 115.62(12)
O45 Ti4 Ti6 88.45(9)
O46 Ti4 Ti6 39.66(8)
C2 Ti4 Ti6 47.07(11)
C44 Ti4 Ti6 155.71(12)
C43 Ti4 Ti6 123.59(12)
C45 Ti4 Ti6 162.65(13)
C42 Ti4 Ti6 113.12(12)
C41 Ti4 Ti6 129.40(13)
Ti5 Ti4 Ti6 59.76(4)
O45 Ti4 Li1 49.79(16)
O46 Ti4 Li1 48.31(17)
C2 Ti4 Li1 93.54(18)
C44 Ti4 Li1 116.87(18)
C43 Ti4 Li1 125.11(18)
C45 Ti4 Li1 135.06(19)
C42 Ti4 Li1 154.08(18)
C41 Ti4 Li1 168.32(19)
Ti5 Ti4 Li1 61.32(14)
Ti6 Ti4 Li1 60.19(14)
O45 Ti5 O56 97.06(12)
O45 Ti5 C2 86.72(15)
O56 Ti5 C2 87.04(14)
O45 Ti5 C55 119.69(16)
O56 Ti5 C55 105.14(15)
C2 Ti5 C55 148.28(17)
O45 Ti5 C54 98.18(14)
O56 Ti5 C54 139.33(15)
C2 Ti5 C54 131.24(17)
C55 Ti5 C54 35.58(17)
O45 Ti5 C51 153.95(15)
O56 Ti5 C51 96.56(14)
C2 Ti5 C51 116.09(18)
C55 Ti5 C51 34.75(17)
C54 Ti5 C51 57.77(16)
O45 Ti5 C52 142.71(15)
O56 Ti5 C52 119.97(14)
C2 Ti5 C52 90.70(17)
C55 Ti5 C52 57.75(18)
C54 Ti5 C52 57.18(16)
C51 Ti5 C52 34.41(17)
O45 Ti5 C53 109.40(14)
O56 Ti5 C53 153.20(14)
C2 Ti5 C53 98.33(17)
C55 Ti5 C53 58.23(17)
C54 Ti5 C53 34.36(17)
C51 Ti5 C53 57.46(16)
C52 Ti5 C53 34.35(16)
O45 Ti5 Ti6 88.98(9)
O56 Ti5 Ti6 39.94(8)
C2 Ti5 Ti6 47.42(11)
C55 Ti5 Ti6 140.31(13)
C54 Ti5 Ti6 172.71(12)
C51 Ti5 Ti6 115.42(12)
C52 Ti5 Ti6 115.90(12)
C53 Ti5 Ti6 141.19(13)
O45 Ti5 Ti4 39.77(9)
O56 Ti5 Ti4 89.32(9)
C2 Ti5 Ti4 47.25(12)
C55 Ti5 Ti4 157.47(13)
C54 Ti5 Ti4 125.17(12)
C51 Ti5 Ti4 162.20(14)
C52 Ti5 Ti4 129.23(13)
C53 Ti5 Ti4 113.62(12)
Ti6 Ti5 Ti4 60.31(4)
O45 Ti5 Li1 49.88(16)
O56 Ti5 Li1 48.39(16)
C2 Ti5 Li1 94.19(18)
C55 Ti5 Li1 115.94(19)
C54 Ti5 Li1 125.69(19)
C51 Ti5 Li1 133.64(19)
C52 Ti5 Li1 166.93(18)
C53 Ti5 Li1 155.17(19)
Ti6 Ti5 Li1 60.40(15)
Ti4 Ti5 Li1 61.45(14)
O56 Ti6 O46 97.51(12)
O56 Ti6 C2 87.07(14)
O46 Ti6 C2 87.03(14)
O56 Ti6 C62 116.03(15)
O46 Ti6 C62 107.68(14)
C2 Ti6 C62 149.64(16)
O56 Ti6 C63 150.73(14)
O46 Ti6 C63 97.88(15)
C2 Ti6 C63 118.46(17)
C62 Ti6 C63 35.05(16)
O56 Ti6 C61 95.04(14)
O46 Ti6 C61 141.22(14)
C2 Ti6 C61 130.25(17)
C62 Ti6 C61 35.01(16)
C63 Ti6 C61 58.12(16)
O56 Ti6 C64 141.76(15)
O46 Ti6 C64 120.60(16)
C2 Ti6 C64 91.63(16)
C62 Ti6 C64 58.01(16)
C63 Ti6 C64 34.80(16)
C61 Ti6 C64 57.82(16)
O56 Ti6 C65 108.27(15)
O46 Ti6 C65 153.96(15)
C2 Ti6 C65 97.68(16)
C62 Ti6 C65 57.76(16)
C63 Ti6 C65 57.36(16)
C61 Ti6 C65 34.87(16)
C64 Ti6 C65 34.11(17)
O56 Ti6 Ti5 40.82(8)
O46 Ti6 Ti5 89.38(9)
C2 Ti6 Ti5 46.57(12)
C62 Ti6 Ti5 154.37(13)
C63 Ti6 Ti5 163.26(12)
C61 Ti6 Ti5 122.62(12)
C64 Ti6 Ti5 129.17(12)
C65 Ti6 Ti5 112.45(11)
O56 Ti6 Ti4 89.65(9)
O46 Ti6 Ti4 40.33(8)
C2 Ti6 Ti4 46.98(12)
C62 Ti6 Ti4 143.85(12)
C63 Ti6 Ti4 117.86(12)
C61 Ti6 Ti4 174.49(12)
C64 Ti6 Ti4 116.67(12)
C65 Ti6 Ti4 140.42(12)
Ti5 Ti6 Ti4 59.93(4)
O56 Ti6 Li1 49.41(16)
O46 Ti6 Li1 49.43(16)
C2 Ti6 Li1 94.86(19)
C62 Ti6 Li1 114.99(18)
C63 Ti6 Li1 133.44(18)
C61 Ti6 Li1 123.53(18)
C64 Ti6 Li1 167.59(19)
C65 Ti6 Li1 153.75(19)
Ti5 Ti6 Li1 61.97(15)
Ti4 Ti6 Li1 61.87(14)
C82 C81 C86 120
C83 C82 C81 120
C82 C83 C84 120
C85 C84 C83 120
C86 C85 C84 120
C85 C86 C81 120
C92 C91 C96 120
C93 C92 C91 120
C94 C93 C92 120
C93 C94 C95 120
C94 C95 C96 120
C95 C96 C91 120

loop_
_geom_bond_atom_site_label_1
_geom_bond_atom_site_label_2
_geom_bond_distance
C1 Ti2 2.065(4)
C1 Ti1 2.065(4)
C1 Ti3 2.095(4)
C2 Ti5 2.056(4)
C2 Ti4 2.081(4)
C2 Ti6 2.084(4)
C11 C15 1.389(7)
C11 C12 1.402(7)
C11 C16 1.496(7)
C11 Ti1 2.422(5)
C12 C13 1.421(7)
C12 C17 1.483(7)
C12 Ti1 2.411(4)
C13 C14 1.410(7)
C13 C18 1.487(7)
C13 Ti1 2.350(4)
C14 C15 1.432(7)
C14 C19 1.499(7)
C14 Ti1 2.323(4)
C15 C20 1.476(7)
C15 Ti1 2.384(5)
C21 C22 1.400(7)
C21 C25 1.414(6)
C21 C26 1.504(7)
C21 Ti2 2.346(4)
C22 C23 1.432(7)
C22 C27 1.487(7)
C22 Ti2 2.394(4)
C23 C24 1.401(7)
C23 C28 1.507(7)
C23 Ti2 2.410(4)
C24 C25 1.419(6)
C24 C29 1.502(7)
C24 Ti2 2.376(4)
C25 C30 1.490(7)
C25 Ti2 2.304(4)
C31 C35 1.413(8)
C31 C32 1.420(7)
C31 C36 1.504(7)
C31 Ti3 2.351(5)
C32 C33 1.408(7)
C32 C37 1.508(7)
C32 Ti3 2.316(5)
C33 C34 1.414(7)
C33 C38 1.495(7)
C33 Ti3 2.334(5)
C34 C35 1.414(7)
C34 C39 1.491(8)
C34 Ti3 2.396(5)
C35 C40 1.502(7)
C35 Ti3 2.386(5)
C41 C45 1.406(7)
C41 C42 1.429(6)
C41 C46 1.504(7)
C41 Ti4 2.402(4)
C42 C43 1.399(7)
C42 C47 1.478(7)
C42 Ti4 2.399(4)
C43 C44 1.411(6)
C43 C48 1.500(6)
C43 Ti4 2.336(4)
C44 C45 1.414(6)
C44 C49 1.495(7)
C44 Ti4 2.310(4)
C45 C50 1.500(7)
C45 Ti4 2.358(4)
C51 C55 1.396(7)
C51 C52 1.410(7)
C51 C56 1.517(7)
C51 Ti5 2.359(4)
C52 C53 1.422(7)
C52 C57 1.479(7)
C52 Ti5 2.405(4)
C53 C54 1.406(7)
C53 C58 1.505(7)
C53 Ti5 2.411(4)
C54 C55 1.424(7)
C54 C59 1.488(7)
C54 Ti5 2.346(4)
C55 C60 1.488(8)
C55 Ti5 2.313(4)
C61 C62 1.410(6)
C61 C65 1.426(7)
C61 C66 1.497(7)
C61 Ti6 2.359(4)
C62 C63 1.412(6)
C62 C67 1.509(6)
C62 Ti6 2.329(4)
C63 C64 1.416(6)
C63 C68 1.490(7)
C63 Ti6 2.358(4)
C64 C65 1.401(7)
C64 C69 1.510(7)
C64 Ti6 2.377(4)
C65 C70 1.496(7)
C65 Ti6 2.398(4)
C101 C102 1.363(7)
C101 C106 1.396(7)
C101 Ga1 2.024(5)
C101 Li2 2.603(13)
C102 C103 1.385(8)
C103 C104 1.353(9)
C104 C105 1.361(9)
C105 C106 1.372(8)
C106 Li2 2.315(14)
C201 C206 1.359(8)
C201 C202 1.380(8)
C201 Ga1 2.038(5)
C202 C203 1.404(8)
C203 C204 1.357(9)
C204 C205 1.364(10)
C205 C206 1.400(9)
C301 C306 1.355(8)
C301 C302 1.399(8)
C301 Ga1 2.006(6)
C301 Li2 2.143(13)
C302 C303 1.374(8)
C302 Li2 2.474(13)
C303 C304 1.393(9)
C304 C305 1.354(9)
C305 C306 1.397(9)
C401 C402 1.397(7)
C401 C406 1.402(8)
C401 Ga1 1.996(5)
C402 C403 1.371(8)
C403 C404 1.351(9)
C404 C405 1.395(9)
C404 C407 1.447(9)
C405 C406 1.373(8)
C501 C506 1.344(12)
C501 C502 1.349(11)
C502 C503 1.339(11)
C503 C504 1.318(11)
C504 C505 1.375(12)
C505 C506 1.357(12)
C601 C602 1.281(13)
C601 C606 1.349(13)
C602 C603 1.309(14)
C603 C604 1.391(18)
C604 C605 1.341(17)
C605 C606 1.379(14)
C605 Li2 2.495(17)
Ga1 Li2 2.463(12)
Li1 O56 2.208(8)
Li1 O46 2.209(8)
Li1 O23 2.230(8)
Li1 O13 2.242(8)
Li1 O45 2.258(8)
Li1 O12 2.291(8)
Li1 Ti6 2.907(7)
Li1 Ti3 2.941(7)
Li1 Ti5 2.951(7)
Li1 Ti4 2.955(7)
Li1 Ti2 2.972(7)
Li1 Ti1 2.983(7)
O12 Ti1 1.828(3)
O12 Ti2 1.850(3)
O13 Ti3 1.845(3)
O13 Ti1 1.859(3)
O23 Ti3 1.842(3)
O23 Ti2 1.859(3)
O45 Ti5 1.838(3)
O45 Ti4 1.840(3)
O46 Ti6 1.840(3)
O46 Ti4 1.866(3)
O56 Ti6 1.837(3)
O56 Ti5 1.870(3)
Ti1 Ti2 2.8223(15)
Ti1 Ti3 2.8399(15)
Ti2 Ti3 2.8316(14)
Ti4 Ti5 2.8286(15)
Ti4 Ti6 2.8395(15)
Ti5 Ti6 2.8239(14)
C81 C82 1.39
C81 C86 1.39
C82 C83 1.39
C83 C84 1.39
C84 C85 1.39
C85 C86 1.39
C91 C92 1.39
C91 C96 1.39
C92 C93 1.39
C93 C94 1.39
C94 C95 1.39
C95 C96 1.39
